data_7715542
loop_
_publ_author_name
'Wu, Meng-Ling'
'Chen, Yan-Cong'
'Ruan, Ze-Yu'
'Ni, Zhao-Ping'
'Wu, Si-Guo'
'Tong, Ming-Liang'

_publ_section_title
;
 Two-dimensional spin-crossover coordination polymers based on the
 1,1,2,2-tetra(pyridin-4-yl)ethene ligand.
;
_journal_issue 17
_journal_name_full 'Dalton transactions (Cambridge, England : 2003)'
_journal_page_first 7470
_journal_page_last 7476
_journal_paper_doi 10.1039/d4dt00204k
_journal_volume 53
_journal_year 2024
_chemical_formula_moiety 'C24 H22 B2 Fe N6, 1[H2O], 2[CH3OH], 1[C3H7NO]'
_chemical_formula_sum 'C29 H39 B2 Fe N7 O4'
_chemical_formula_weight 627.14
_space_group_crystal_system tetragonal
_space_group_IT_number 97
_space_group_name_Hall 'I 4 2'
_space_group_name_H-M_alt 'I 4 2 2'
_atom_sites_solution_hydrogens mixed
_audit_creation_date 2023-11-20
_audit_creation_method
;
Olex2 1.5
(compiled 2023.08.24 svn.re1ec1418 for OlexSys, GUI svn.r6817)
;
_audit_update_record
;
2024-01-19 deposited with the CCDC.	2024-03-26 downloaded from the CCDC.
;
_cell_angle_alpha 90
_cell_angle_beta 90
_cell_angle_gamma 90
_cell_formula_units_Z 2
_cell_length_a 9.5472(3)
_cell_length_b 9.5472(3)
_cell_length_c 16.7921(10)
_cell_measurement_reflns_used 3473
_cell_measurement_temperature 120.00
_cell_measurement_theta_max 26.29
_cell_measurement_theta_min 2.43
_cell_volume 1530.58(11)
_computing_cell_refinement 'SAINT V8.40B (?, 2016)'
_computing_data_reduction 'SAINT V8.40B (?, 2016)'
_computing_molecular_graphics 'Olex2 1.5 (Dolomanov et al., 2009)'
_computing_publication_material 'Olex2 1.5 (Dolomanov et al., 2009)'
_computing_structure_refinement 'SHELXL 2018/3 (Sheldrick, 2015)'
_computing_structure_solution 'SHELXT 2018/2 (Sheldrick, 2018)'
_diffrn_ambient_temperature 120.00
_diffrn_measured_fraction_theta_full 0.993
_diffrn_measured_fraction_theta_max 0.994
_diffrn_measurement_device_type 'Bruker D8 QUEST'
_diffrn_measurement_method '\w scans'
_diffrn_radiation_type MoK\a
_diffrn_radiation_wavelength 0.71073
_diffrn_reflns_av_R_equivalents 0.0444
_diffrn_reflns_av_unetI/netI 0.0318
_diffrn_reflns_Laue_measured_fraction_full 0.993
_diffrn_reflns_Laue_measured_fraction_max 0.994
_diffrn_reflns_limit_h_max 11
_diffrn_reflns_limit_h_min -11
_diffrn_reflns_limit_k_max 11
_diffrn_reflns_limit_k_min -11
_diffrn_reflns_limit_l_max 20
_diffrn_reflns_limit_l_min -20
_diffrn_reflns_number 5330
_diffrn_reflns_point_group_measured_fraction_full 0.996
_diffrn_reflns_point_group_measured_fraction_max 0.996
_diffrn_reflns_theta_full 25.242
_diffrn_reflns_theta_max 26.373
_diffrn_reflns_theta_min 2.454
_exptl_absorpt_coefficient_mu 0.539
_exptl_absorpt_correction_T_max 0.7454
_exptl_absorpt_correction_T_min 0.6056
_exptl_absorpt_correction_type multi-scan
_exptl_absorpt_process_details
;
SADABS-2016/2 (Bruker,2016/2) was used for absorption correction.
wR2(int) was 0.1132 before and 0.0622 after correction.
The Ratio of minimum to maximum transmission is 0.8124.
The \l/2 correction factor is Not present.
;
_exptl_crystal_colour red
_exptl_crystal_colour_primary red
_exptl_crystal_density_diffrn 1.361
_exptl_crystal_description plate
_exptl_crystal_F_000 660
_exptl_crystal_size_max 0.15
_exptl_crystal_size_mid 0.14
_exptl_crystal_size_min 0.03
_refine_diff_density_max 0.304
_refine_diff_density_min -0.210
_refine_diff_density_rms 0.066
_refine_ls_abs_structure_details
;
 Refined as an inversion twin.
;
_refine_ls_abs_structure_Flack 0.13(5)
_refine_ls_extinction_method none
_refine_ls_goodness_of_fit_ref 1.179
_refine_ls_hydrogen_treatment constr
_refine_ls_matrix_type full
_refine_ls_number_parameters 49
_refine_ls_number_reflns 796
_refine_ls_number_restraints 82
_refine_ls_restrained_S_all 1.360
_refine_ls_R_factor_all 0.0308
_refine_ls_R_factor_gt 0.0289
_refine_ls_shift/su_max 0.001
_refine_ls_shift/su_mean 0.000
_refine_ls_structure_factor_coef Fsqd
_refine_ls_weighting_details 'w=1/[\s^2^(Fo^2^)+(0.0332P)^2^+0.5412P] where P=(Fo^2^+2Fc^2^)/3'
_refine_ls_weighting_scheme calc
_refine_ls_wR_factor_gt 0.0696
_refine_ls_wR_factor_ref 0.0703
_reflns_Friedel_coverage 0.611
_reflns_Friedel_fraction_full 1.000
_reflns_Friedel_fraction_max 1.000
_reflns_number_gt 761
_reflns_number_total 796
_reflns_threshold_expression 'I > 2\s(I)'
_cod_data_source_file d4dt00204k2.cif
_cod_data_source_block 1
_cod_depositor_comments 'Adding full bibliography for 7715542--7715547.cif.'
_cod_original_cell_volume 1530.58(13)
_cod_database_code 7715542
_shelx_shelxl_version_number 2018/3
_shelx_space_group_comment
;
The symmetry employed for this shelxl refinement is uniquely defined
by the following loop, which should always be used as a source of
symmetry information in preference to the above space-group names.
They are only intended as comments.
;
_shelx_estimated_absorpt_t_max 0.984
_shelx_estimated_absorpt_t_min 0.923
_olex2_refinement_description
;
1. Twinned data refinement
 Scales: 0.87(5)
 0.13(5)
2. Fixed Uiso
 At 1.2 times of:
  All C(H) groups
 At 1.5 times of:
  All B(H,H,H) groups
3. Restrained distances
 C4-C5
 1.45 with sigma of 0.02
 C5-C5_$1
 1.32 with sigma of 0.02
 C3_$5-C5_$5 \\sim C5_$5-C3
 with sigma of 0.02
 C4_$6-C5_$7 \\sim C5_$7-C4
 with sigma of 0.02
4. Uiso/Uaniso restraints and constraints
N2 \\sim C2 \\sim C3 \\sim C4 \\sim B1 \\sim C5: within 5A with sigma of 0.01
and sigma for terminal atoms of 0.02 within 5A
Uanis(B1) \\sim Ueq, Uanis(C5) \\sim Ueq: with sigma of 0.01 and sigma for
terminal atoms of 0.02
5. Others
 Fixed Sof: H1A(0.25) H1B(0.25) H1C(0.25) C5(0.25)
 Fixed Z: C5(0.5)
6.a Riding coordinates:
 B1(H1A,H1B,H1C)
6.b Aromatic/amide H refined with riding coordinates:
 C2(H2), C3(H3)
;
_smtbx_masks_special_details
;
A solvent mask was calculated and 132 electrons were 
found in a volume of 554\%A^3^ in 1 void per unit cell. 
This is consistent with the presence of 
1[H2O], 2[CH3OH], 1[C3H7NO] per Formula Unit 
which account for 172 electrons 
per unit cell.
;
_smtbx_masks_void_probe_radius 1.2
_smtbx_masks_void_truncation_radius 1.2
_platon_squeeze_void_probe_radius 1.20
_olex2_submission_special_instructions 'No special instructions were received'

loop_
_space_group_symop_operation_xyz
'x, y, z'
'-x, -y, z'
'-y, x, z'
'y, -x, z'
'-x, y, -z'
'x, -y, -z'
'y, x, -z'
'-y, -x, -z'
'x+1/2, y+1/2, z+1/2'
'-x+1/2, -y+1/2, z+1/2'
'-y+1/2, x+1/2, z+1/2'
'y+1/2, -x+1/2, z+1/2'
'-x+1/2, y+1/2, -z+1/2'
'x+1/2, -y+1/2, -z+1/2'
'y+1/2, x+1/2, -z+1/2'
'-y+1/2, -x+1/2, -z+1/2'

loop_
_atom_site_label
_atom_site_type_symbol
_atom_site_fract_x
_atom_site_fract_y
_atom_site_fract_z
_atom_site_U_iso_or_equiv
_atom_site_adp_type
_atom_site_occupancy
_atom_site_site_symmetry_order
_atom_site_calc_flag
_atom_site_refinement_flags_posn
_atom_site_refinement_flags_adp
_atom_site_refinement_flags_occupancy
_atom_site_disorder_assembly
_atom_site_disorder_group
Fe1 Fe 0.500000 0.500000 0.500000 0.0143(2) Uani 1 8 d S T P . .
N1 N 0.500000 0.500000 0.61569(18) 0.0195(7) Uani 1 4 d S T P . .
N2 N 0.64856(15) 0.64856(15) 0.500000 0.0178(5) Uani 1 2 d S TU P . .
C1 C 0.500000 0.500000 0.6825(3) 0.0405(11) Uani 1 4 d S T P . .
C2 C 0.6468(3) 0.7545(2) 0.55261(15) 0.0226(5) Uani 1 1 d . U . . .
H2 H 0.572825 0.758322 0.590405 0.027 Uiso 1 1 calc R U . . .
C3 C 0.7474(3) 0.8580(3) 0.55422(16) 0.0292(6) Uani 1 1 d D U . . .
H3 H 0.742073 0.930781 0.592688 0.035 Uiso 1 1 calc R U . . .
C4 C 0.8560(2) 0.8560(2) 0.500000 0.0315(7) Uani 1 2 d DS TU P . .
B1 B 0.500000 0.500000 0.7801(5) 0.117(4) Uani 1 4 d S TU P . .
H1A H 0.591570 0.531310 0.799489 0.176 Uiso 0.25 1 d R U P A -1
H1B H 0.427100 0.563650 0.799489 0.176 Uiso 0.25 1 d R U P A -1
H1C H 0.481320 0.405040 0.799489 0.176 Uiso 0.25 1 d R U P A -1
C5 C 0.9286(5) 0.9959(14) 0.500000 0.0207(12) Uani 0.25 1 d DS U P B -1

loop_
_atom_site_aniso_label
_atom_site_aniso_U_11
_atom_site_aniso_U_22
_atom_site_aniso_U_33
_atom_site_aniso_U_23
_atom_site_aniso_U_13
_atom_site_aniso_U_12
Fe1 0.0126(3) 0.0126(3) 0.0177(4) 0.000 0.000 0.000
N1 0.0171(10) 0.0171(10) 0.0242(17) 0.000 0.000 0.000
N2 0.0157(6) 0.0157(6) 0.0220(10) 0.000(2) 0.000(2) 0.0007(8)
C1 0.0464(18) 0.0464(18) 0.029(2) 0.000 0.000 0.000
C2 0.0237(12) 0.0173(11) 0.0266(12) -0.0029(9) 0.0005(10) 0.0022(9)
C3 0.0406(15) 0.0188(12) 0.0283(12) -0.0006(11) -0.0069(11) -0.0051(11)
C4 0.0365(10) 0.0365(10) 0.0216(13) 0.003(3) -0.003(3) -0.0204(13)
B1 0.154(6) 0.154(6) 0.043(4) 0.000 0.000 0.000
C5 0.022(2) 0.018(2) 0.021(2) 0.003(4) -0.002(6) -0.003(6)

loop_
_atom_type_symbol
_atom_type_description
_atom_type_scat_dispersion_real
_atom_type_scat_dispersion_imag
_atom_type_scat_source
C C 0.0033 0.0016 'International Tables Vol C Tables 4.2.6.8 and 6.1.1.4'
H H 0.0000 0.0000 'International Tables Vol C Tables 4.2.6.8 and 6.1.1.4'
B B 0.0013 0.0007 'International Tables Vol C Tables 4.2.6.8 and 6.1.1.4'
Fe Fe 0.3463 0.8444 'International Tables Vol C Tables 4.2.6.8 and 6.1.1.4'
N N 0.0061 0.0033 'International Tables Vol C Tables 4.2.6.8 and 6.1.1.4'
O O 0.0106 0.0060 'International Tables Vol C Tables 4.2.6.8 and 6.1.1.4'

loop_
_geom_angle_atom_site_label_1
_geom_angle_atom_site_label_2
_geom_angle_atom_site_label_3
_geom_angle
_geom_angle_site_symmetry_1
_geom_angle_site_symmetry_3
_geom_angle_publ_flag
N1 Fe1 N1 180.0 . 5_656 ?
N1 Fe1 N2 90.0 5_656 4_565 ?
N1 Fe1 N2 90.0 5_656 3_655 ?
N1 Fe1 N2 90.000(1) . 2_665 ?
N1 Fe1 N2 90.0 . 3_655 ?
N1 Fe1 N2 90.000(1) 5_656 2_665 ?
N1 Fe1 N2 90.000(1) . . ?
N1 Fe1 N2 90.0 . 4_565 ?
N1 Fe1 N2 90.000(1) 5_656 . ?
N2 Fe1 N2 180.0 4_565 3_655 ?
N2 Fe1 N2 90.0 2_665 3_655 ?
N2 Fe1 N2 90.0 4_565 . ?
N2 Fe1 N2 90.0 2_665 4_565 ?
N2 Fe1 N2 180.0 2_665 . ?
N2 Fe1 N2 90.0 3_655 . ?
C1 N1 Fe1 180.0 . . ?
C2 N2 Fe1 121.57(13) 7_556 . ?
C2 N2 Fe1 121.57(13) . . ?
C2 N2 C2 116.9(3) . 7_556 ?
N1 C1 B1 180.0 . . ?
N2 C2 H2 118.5 . . ?
N2 C2 C3 122.9(2) . . ?
C3 C2 H2 118.5 . . ?
C2 C3 H3 120.0 . . ?
C2 C3 C4 120.0(2) . . ?
C4 C3 H3 120.0 . . ?
C3 C4 C3 117.2(3) 7_556 . ?
C3 C4 C5 131.3(2) 7_556 . ?
C3 C4 C5 108.5(2) . 6_576 ?
C3 C4 C5 131.92(19) 7_556 6_576 ?
C3 C4 C5 109.5(2) 7_556 7_556 ?
C3 C4 C5 131.3(2) . 7_556 ?
C3 C4 C5 109.5(2) . . ?
C5 C4 C5 35.1(6) 7_556 . ?
C5 C4 C5 1.3(4) . 6_576 ?
C5 C4 C5 36.4(3) 7_556 6_576 ?
C1 B1 H1A 109.4 . . ?
C1 B1 H1B 109.4 . . ?
C1 B1 H1C 109.4 . . ?
H1A B1 H1B 109.5 . . ?
H1A B1 H1C 109.5 . . ?
H1B B1 H1C 109.5 . . ?
C4 C5 C4 0.00(12) 6_576 4_575 ?
C4 C5 C4 126.4(3) . 4_575 ?
C4 C5 C4 126.4(3) . 6_576 ?
C5 C5 C4 112.8(13) 2_775 4_575 ?
C5 C5 C4 112.8(13) 2_775 6_576 ?
C5 C5 C4 120.8(13) 2_775 . ?

loop_
_geom_bond_atom_site_label_1
_geom_bond_atom_site_label_2
_geom_bond_distance
_geom_bond_site_symmetry_2
_geom_bond_publ_flag
Fe1 N1 1.943(3) . ?
Fe1 N1 1.943(3) 5_656 ?
Fe1 N2 2.006(2) 3_655 ?
Fe1 N2 2.006(2) 4_565 ?
Fe1 N2 2.006(2) 2_665 ?
Fe1 N2 2.006(2) . ?
N1 C1 1.121(5) . ?
N2 C2 1.343(3) . ?
N2 C2 1.343(3) 7_556 ?
C1 B1 1.639(9) . ?
C2 H2 0.9500 . ?
C2 C3 1.379(3) . ?
C3 H3 0.9500 . ?
C3 C4 1.379(3) . ?
C4 C5 1.505(12) . ?
C4 C5 1.505(12) 7_556 ?
C4 C5 1.576(12) 6_576 ?
B1 H1A 0.9798 . ?
B1 H1B 0.9799 . ?
B1 H1C 0.9799 . ?
C5 C5 1.365(9) 2_775 ?

loop_
_geom_torsion_atom_site_label_1
_geom_torsion_atom_site_label_2
_geom_torsion_atom_site_label_3
_geom_torsion_atom_site_label_4
_geom_torsion
_geom_torsion_site_symmetry_1
_geom_torsion_site_symmetry_2
_geom_torsion_site_symmetry_3
_geom_torsion_site_symmetry_4
_geom_torsion_publ_flag
Fe1 N2 C2 C3 179.88(19) . . . . ?
N2 C2 C3 C4 0.2(4) . . . . ?
C2 N2 C2 C3 -0.12(19) 7_556 . . . ?
C2 C3 C4 C3 -0.11(18) . . . 7_556 ?
C2 C3 C4 C5 -162.0(4) . . . 7_556 ?
C2 C3 C4 C5 164.6(3) . . . 6_576 ?
C2 C3 C4 C5 165.6(3) . . . . ?
C3 C4 C5 C4 118.5(3) 7_556 . . 6_576 ?
C3 C4 C5 C4 -44.44(14) . . . 4_575 ?
C3 C4 C5 C4 118.5(3) 7_556 . . 4_575 ?
C3 C4 C5 C4 -44.44(14) . . . 6_576 ?
C3 C4 C5 C5 -61.5(3) 7_556 . . 2_775 ?
C3 C4 C5 C5 135.56(14) . . . 2_775 ?
C5 C4 C5 C4 180.0 7_556 . . 4_575 ?
C5 C4 C5 C4 0.0 6_576 . . 4_575 ?
C5 C4 C5 C4 180.0 7_556 . . 6_576 ?
C5 C4 C5 C4 0.0 6_576 . . 6_576 ?
C5 C4 C5 C5 180.0 6_576 . . 2_775 ?
C5 C4 C5 C5 0.0 7_556 . . 2_775 ?

loop_
_twin_individual_id
_twin_individual_mass_fraction_refined
1 0.87(5)
2 0.13(5)

loop_
_smtbx_masks_void_nr
_smtbx_masks_void_average_x
_smtbx_masks_void_average_y
_smtbx_masks_void_average_z
_smtbx_masks_void_volume
_smtbx_masks_void_count_electrons
_smtbx_masks_void_content
1 -0.804 -0.331 0.250 276.8 65.8 '1 H2O,2 CH3OH,1 C3H7NO'
2 -0.848 -0.758 0.750 276.8 65.8 '1 H2O,2 CH3OH,1 C3H7NO'
